data_1514597
loop_
_publ_author_name
'Wang, Minyan'
'Fu, Chunling'
'Ma, Shengming'

_publ_section_title
;
 Cleavage of oxygen--sulfur double bonds and carbon--sulfur bonds: unusual
 highly selective electrophilic addition of allenylic sulfoxides
;
_journal_issue 3
_journal_name_full 'Chemical Science'
_journal_page_first 1016
_journal_paper_doi 10.1039/c2sc21920d
_journal_volume 4
_journal_year 2013
_chemical_formula_moiety 'C15 H19 I N4 O4'
_chemical_formula_sum 'C15 H19 I N4 O4'
_chemical_formula_weight 446.24
_chemical_name_systematic
;
?
;
_space_group_IT_number 14
_symmetry_cell_setting monoclinic
_symmetry_space_group_name_Hall '-P 2yn'
_symmetry_space_group_name_H-M 'P 1 21/n 1'
_atom_sites_solution_hydrogens geom
_atom_sites_solution_primary direct
_atom_sites_solution_secondary difmap
_audit_creation_method SHELXL-97
_cell_angle_alpha 90.00
_cell_angle_beta 90.258(4)
_cell_angle_gamma 90.00
_cell_formula_units_Z 4
_cell_length_a 12.5720(7)
_cell_length_b 9.3235(5)
_cell_length_c 15.1484(6)
_cell_measurement_reflns_used 2620
_cell_measurement_temperature 293(2)
_cell_measurement_theta_max 29.2177
_cell_measurement_theta_min 3.0250
_cell_volume 1775.60(15)
_computing_cell_refinement 'CrysAlis PRO (Agilent Technologies, 2011)'
_computing_data_collection 'CrysAlis PRO'
_computing_data_reduction 'CrysAlis PRO'
_computing_molecular_graphics 'OLEX2 (Dolomanov et al., 2009)'
_computing_publication_material OLEX2
_computing_structure_refinement 'SHELXL-97 (Sheldrick, 2008)'
_computing_structure_solution 'SHELXS-97 (Sheldrick, 2008)'
_diffrn_ambient_temperature 293(2)
_diffrn_detector_area_resol_mean 10.3592
_diffrn_measured_fraction_theta_full 0.998
_diffrn_measured_fraction_theta_max 0.998
_diffrn_measurement_device_type 'Xcalibur, Atlas, Gemini ultra'
_diffrn_measurement_method '\w scans'
_diffrn_radiation_monochromator graphite
_diffrn_radiation_source 'fine-focus sealed tube'
_diffrn_radiation_type MoK\a
_diffrn_radiation_wavelength 0.71073
_diffrn_reflns_av_R_equivalents 0.0325
_diffrn_reflns_av_sigmaI/netI 0.0378
_diffrn_reflns_limit_h_max 15
_diffrn_reflns_limit_h_min -12
_diffrn_reflns_limit_k_max 11
_diffrn_reflns_limit_k_min -11
_diffrn_reflns_limit_l_max 18
_diffrn_reflns_limit_l_min -18
_diffrn_reflns_number 9033
_diffrn_reflns_theta_full 25.35
_diffrn_reflns_theta_max 25.35
_diffrn_reflns_theta_min 3.03
_exptl_absorpt_coefficient_mu 1.830
_exptl_absorpt_correction_T_max 0.6783
_exptl_absorpt_correction_T_min 0.5355
_exptl_absorpt_correction_type multi-scan
_exptl_absorpt_process_details
;
CrysAlis PRO (Agilent Technologies, 2011)
;
_exptl_crystal_colour yellow
_exptl_crystal_density_diffrn 1.669
_exptl_crystal_density_method 'not measured'
_exptl_crystal_description block
_exptl_crystal_F_000 888
_exptl_crystal_size_max 0.39
_exptl_crystal_size_mid 0.25
_exptl_crystal_size_min 0.23
_refine_diff_density_max 0.686
_refine_diff_density_min -0.619
_refine_diff_density_rms 0.096
_refine_ls_extinction_method none
_refine_ls_goodness_of_fit_ref 1.061
_refine_ls_hydrogen_treatment constr
_refine_ls_matrix_type full
_refine_ls_number_parameters 219
_refine_ls_number_reflns 3241
_refine_ls_number_restraints 0
_refine_ls_restrained_S_all 1.061
_refine_ls_R_factor_all 0.0482
_refine_ls_R_factor_gt 0.0336
_refine_ls_shift/su_max 0.000
_refine_ls_shift/su_mean 0.000
_refine_ls_structure_factor_coef Fsqd
_refine_ls_weighting_details 'calc w=1/[\s^2^(Fo^2^)+(0.0401P)^2^+0.0000P] where P=(Fo^2^+2Fc^2^)/3'
_refine_ls_weighting_scheme calc
_refine_ls_wR_factor_gt 0.0752
_refine_ls_wR_factor_ref 0.0829
_reflns_number_gt 2579
_reflns_number_total 3241
_reflns_threshold_expression >2sigma(I)
_cod_data_source_file c2sc21920d.txt
_cod_data_source_block 111031_wmy_4_61
_cod_original_cell_volume 1775.61(16)
_cod_original_sg_symbol_H-M 'P 21/n'
_cod_database_code 1514597

loop_
_symmetry_equiv_pos_as_xyz
'x, y, z'
'-x+1/2, y+1/2, -z+1/2'
'-x, -y, -z'
'x-1/2, -y-1/2, z-1/2'

loop_
_atom_site_label
_atom_site_type_symbol
_atom_site_fract_x
_atom_site_fract_y
_atom_site_fract_z
_atom_site_U_iso_or_equiv
_atom_site_adp_type
_atom_site_occupancy
_atom_site_symmetry_multiplicity
_atom_site_calc_flag
_atom_site_refinement_flags
I1 I 0.03079(2) 0.36610(3) 1.117278(15) 0.05430(13) Uani 1 1 d .
O1 O 0.6085(2) -0.0010(4) 0.8320(2) 0.0795(9) Uani 1 1 d .
O2 O 0.6122(3) 0.1645(4) 0.9303(3) 0.0885(11) Uani 1 1 d .
O3 O 0.2851(2) -0.2001(3) 0.73851(19) 0.0694(8) Uani 1 1 d .
O4 O 0.1342(2) -0.1093(3) 0.77404(17) 0.0598(7) Uani 1 1 d .
N1 N 0.5652(3) 0.0797(4) 0.8842(2) 0.0572(8) Uani 1 1 d .
N2 N 0.2318(3) -0.1154(3) 0.78144(19) 0.0468(8) Uani 1 1 d .
N3 N 0.1223(2) 0.0729(3) 0.90494(16) 0.0394(6) Uani 1 1 d .
H3 H 0.0847 0.0199 0.8704 0.047 Uiso 1 1 calc R
N4 N 0.0742(2) 0.1636(3) 0.96401(17) 0.0388(7) Uani 1 1 d .
C1 C 0.4497(3) 0.0730(4) 0.8917(2) 0.0433(8) Uani 1 1 d .
C2 C 0.3943(3) -0.0168(3) 0.8369(2) 0.0419(8) Uani 1 1 d .
H2 H 0.4298 -0.0746 0.7966 0.050 Uiso 1 1 calc R
C3 C 0.2856(3) -0.0202(3) 0.84248(19) 0.0375(7) Uani 1 1 d .
C4 C 0.2287(3) 0.0683(3) 0.90196(19) 0.0363(7) Uani 1 1 d .
C5 C 0.2906(3) 0.1545(3) 0.9588(2) 0.0422(8) Uani 1 1 d .
H5 H 0.2569 0.2104 1.0011 0.051 Uiso 1 1 calc R
C6 C 0.3977(3) 0.1577(4) 0.9532(2) 0.0476(9) Uani 1 1 d .
H6 H 0.4368 0.2169 0.9906 0.057 Uiso 1 1 calc R
C7 C -0.0268(3) 0.1803(3) 0.9582(2) 0.0366(7) Uani 1 1 d .
C8 C -0.0741(3) 0.2800(3) 1.0223(2) 0.0392(8) Uani 1 1 d .
C9 C -0.1738(3) 0.3236(4) 1.0214(2) 0.0472(9) Uani 1 1 d .
H9 H -0.2173 0.2820 0.9787 0.057 Uiso 1 1 calc R
C10 C -0.2259(3) 0.4309(4) 1.0799(3) 0.0590(10) Uani 1 1 d .
H10A H -0.1985 0.5253 1.0658 0.071 Uiso 1 1 calc R
H10B H -0.2064 0.4101 1.1406 0.071 Uiso 1 1 calc R
C11 C -0.3457(4) 0.4343(6) 1.0726(3) 0.0799(14) Uani 1 1 d .
H11A H -0.3660 0.4529 1.0126 0.120 Uiso 1 1 calc R
H11C H -0.3732 0.5087 1.1100 0.120 Uiso 1 1 calc R
H11B H -0.3742 0.3434 1.0908 0.120 Uiso 1 1 calc R
C12 C -0.0957(3) 0.1114(4) 0.8882(2) 0.0419(8) Uani 1 1 d .
H12B H -0.1688 0.1091 0.9083 0.050 Uiso 1 1 calc R
H12A H -0.0727 0.0132 0.8792 0.050 Uiso 1 1 calc R
C13 C -0.0903(3) 0.1919(5) 0.8011(2) 0.0595(11) Uani 1 1 d .
H13A H -0.0177 0.1889 0.7798 0.071 Uiso 1 1 calc R
H13B H -0.1082 0.2916 0.8116 0.071 Uiso 1 1 calc R
C14 C -0.1638(5) 0.1334(6) 0.7290(3) 0.0898(17) Uani 1 1 d .
H14B H -0.2365 0.1397 0.7498 0.108 Uiso 1 1 calc R
H14A H -0.1581 0.1953 0.6777 0.108 Uiso 1 1 calc R
C15 C -0.1449(5) -0.0085(7) 0.7019(4) 0.130(2) Uani 1 1 d .
H15A H -0.1952 -0.0346 0.6569 0.194 Uiso 1 1 calc R
H15C H -0.1524 -0.0718 0.7515 0.194 Uiso 1 1 calc R
H15B H -0.0741 -0.0161 0.6790 0.194 Uiso 1 1 calc R

loop_
_atom_site_aniso_label
_atom_site_aniso_U_11
_atom_site_aniso_U_22
_atom_site_aniso_U_33
_atom_site_aniso_U_23
_atom_site_aniso_U_13
_atom_site_aniso_U_12
I1 0.0541(2) 0.0593(2) 0.04940(17) -0.01226(11) -0.00355(12) -0.01046(12)
O1 0.0450(18) 0.101(2) 0.092(2) -0.0189(19) 0.0155(15) 0.0047(17)
O2 0.0444(19) 0.095(2) 0.126(3) -0.039(2) -0.0042(18) -0.0142(17)
O3 0.072(2) 0.0682(18) 0.0685(17) -0.0312(16) 0.0074(15) -0.0007(16)
O4 0.0515(19) 0.0735(18) 0.0544(15) -0.0167(13) 0.0001(13) -0.0169(15)
N1 0.042(2) 0.065(2) 0.065(2) 0.0039(18) 0.0032(17) -0.0004(18)
N2 0.054(2) 0.0486(19) 0.0383(15) -0.0054(14) 0.0062(14) -0.0091(16)
N3 0.0366(17) 0.0425(15) 0.0392(14) -0.0066(12) 0.0007(12) -0.0022(13)
N4 0.0388(18) 0.0434(16) 0.0343(14) -0.0007(12) 0.0017(12) -0.0002(13)
C1 0.033(2) 0.046(2) 0.050(2) 0.0018(16) 0.0018(15) 0.0012(16)
C2 0.045(2) 0.0390(18) 0.0419(18) 0.0008(15) 0.0064(15) 0.0029(16)
C3 0.041(2) 0.0354(17) 0.0361(16) 0.0033(14) 0.0013(14) -0.0026(15)
C4 0.037(2) 0.0356(17) 0.0361(16) 0.0052(14) -0.0015(14) -0.0035(15)
C5 0.043(2) 0.043(2) 0.0409(18) -0.0083(15) -0.0013(16) 0.0052(16)
C6 0.043(2) 0.046(2) 0.053(2) -0.0072(17) -0.0054(17) 0.0000(17)
C7 0.037(2) 0.0355(17) 0.0368(17) 0.0037(14) 0.0047(14) -0.0017(15)
C8 0.039(2) 0.0411(19) 0.0378(16) -0.0014(15) 0.0025(14) -0.0044(16)
C9 0.052(3) 0.046(2) 0.0433(19) -0.0081(16) 0.0012(17) 0.0003(18)
C10 0.054(3) 0.055(2) 0.068(2) -0.012(2) 0.006(2) 0.005(2)
C11 0.061(3) 0.090(3) 0.088(3) -0.022(3) 0.005(2) 0.026(3)
C12 0.038(2) 0.0454(19) 0.0427(18) -0.0054(15) 0.0017(15) -0.0046(16)
C13 0.064(3) 0.070(3) 0.045(2) -0.0013(19) -0.0129(19) -0.007(2)
C14 0.088(4) 0.129(5) 0.052(2) -0.012(3) -0.013(2) -0.033(3)
C15 0.134(6) 0.137(6) 0.117(5) -0.051(4) -0.019(4) -0.022(5)

loop_
_atom_type_symbol
_atom_type_description
_atom_type_scat_dispersion_real
_atom_type_scat_dispersion_imag
_atom_type_scat_source
C C 0.0033 0.0016 'International Tables Vol C Tables 4.2.6.8 and 6.1.1.4'
H H 0.0000 0.0000 'International Tables Vol C Tables 4.2.6.8 and 6.1.1.4'
I I -0.4742 1.8119 'International Tables Vol C Tables 4.2.6.8 and 6.1.1.4'
N N 0.0061 0.0033 'International Tables Vol C Tables 4.2.6.8 and 6.1.1.4'
O O 0.0106 0.0060 'International Tables Vol C Tables 4.2.6.8 and 6.1.1.4'

loop_
_geom_angle_atom_site_label_1
_geom_angle_atom_site_label_2
_geom_angle_atom_site_label_3
_geom_angle
O2 N1 O1 124.0(4)
O2 N1 C1 117.8(3)
O1 N1 C1 118.1(3)
O3 N2 O4 121.9(3)
O3 N2 C3 118.6(3)
O4 N2 C3 119.5(3)
C4 N3 N4 119.0(3)
C4 N3 H3 120.5
N4 N3 H3 120.5
C7 N4 N3 117.9(3)
C2 C1 C6 121.1(3)
C2 C1 N1 118.9(3)
C6 C1 N1 120.0(3)
C1 C2 C3 118.8(3)
C1 C2 H2 120.6
C3 C2 H2 120.6
C2 C3 C4 122.1(3)
C2 C3 N2 116.0(3)
C4 C3 N2 121.8(3)
N3 C4 C5 120.7(3)
N3 C4 C3 123.2(3)
C5 C4 C3 116.2(3)
C6 C5 C4 121.5(3)
C6 C5 H5 119.2
C4 C5 H5 119.2
C5 C6 C1 120.2(3)
C5 C6 H6 119.9
C1 C6 H6 119.9
N4 C7 C8 115.7(3)
N4 C7 C12 124.2(3)
C8 C7 C12 120.0(3)
C9 C8 C7 125.1(3)
C9 C8 I1 118.8(2)
C7 C8 I1 116.0(2)
C8 C9 C10 128.4(3)
C8 C9 H9 115.8
C10 C9 H9 115.8
C9 C10 C11 114.3(3)
C9 C10 H10A 108.7
C11 C10 H10A 108.7
C9 C10 H10B 108.7
C11 C10 H10B 108.7
H10A C10 H10B 107.6
C10 C11 H11A 109.5
C10 C11 H11C 109.5
H11A C11 H11C 109.5
C10 C11 H11B 109.5
H11A C11 H11B 109.5
H11C C11 H11B 109.5
C7 C12 C13 111.8(3)
C7 C12 H12B 109.3
C13 C12 H12B 109.3
C7 C12 H12A 109.3
C13 C12 H12A 109.3
H12B C12 H12A 107.9
C12 C13 C14 114.5(4)
C12 C13 H13A 108.6
C14 C13 H13A 108.6
C12 C13 H13B 108.6
C14 C13 H13B 108.6
H13A C13 H13B 107.6
C15 C14 C13 116.2(5)
C15 C14 H14B 108.2
C13 C14 H14B 108.2
C15 C14 H14A 108.2
C13 C14 H14A 108.2
H14B C14 H14A 107.4
C14 C15 H15A 109.5
C14 C15 H15C 109.5
H15A C15 H15C 109.5
C14 C15 H15B 109.5
H15A C15 H15B 109.5
H15C C15 H15B 109.5

loop_
_geom_bond_atom_site_label_1
_geom_bond_atom_site_label_2
_geom_bond_distance
I1 C8 2.106(3)
O1 N1 1.221(4)
O2 N1 1.207(4)
O3 N2 1.225(4)
O4 N2 1.232(4)
N1 C1 1.459(4)
N2 C3 1.448(4)
N3 C4 1.339(4)
N3 N4 1.374(4)
N3 H3 0.8600
N4 C7 1.283(4)
C1 C2 1.368(5)
C1 C6 1.386(5)
C2 C3 1.369(5)
C2 H2 0.9300
C3 C4 1.418(5)
C4 C5 1.409(5)
C5 C6 1.350(5)
C5 H5 0.9300
C6 H6 0.9300
C7 C8 1.471(5)
C7 C12 1.509(5)
C8 C9 1.318(5)
C9 C10 1.490(5)
C9 H9 0.9300
C10 C11 1.511(6)
C10 H10A 0.9700
C10 H10B 0.9700
C11 H11A 0.9600
C11 H11C 0.9600
C11 H11B 0.9600
C12 C13 1.520(5)
C12 H12B 0.9700
C12 H12A 0.9700
C13 C14 1.528(6)
C13 H13A 0.9700
C13 H13B 0.9700
C14 C15 1.406(7)
C14 H14B 0.9700
C14 H14A 0.9700
C15 H15A 0.9600
C15 H15C 0.9600
C15 H15B 0.9600
